data_7061891
loop_
_publ_author_name
'Vithana, Vidushi P.'
'Guo, Zhifang'
'Deacon, Glen B.'
'Somers, Anthony E.'
'Junk, Peter C.'

_publ_section_title
;
 Synthesis, structure, and corrosion inhibiting properties of REIII
 3-thiophenecarboxylate complexes
;
_journal_issue 40
_journal_name_full 'New Journal of Chemistry'
_journal_page_first 19104
_journal_page_last 19111
_journal_paper_doi 10.1039/D2NJ03556A
_journal_volume 46
_journal_year 2022
_chemical_formula_moiety 'C30 H26 O16 S6 Y2, H2 O'
_chemical_formula_sum 'C30 H28 O17 S6 Y2'
_chemical_formula_weight 1030.70
_space_group_crystal_system monoclinic
_space_group_IT_number 14
_space_group_name_Hall '-P 2ybc'
_space_group_name_H-M_alt 'P 1 21/c 1'
_atom_sites_solution_hydrogens mixed
_audit_creation_date 2022-03-15
_audit_creation_method
;
Olex2 1.3
(compiled 2020.11.12 svn.r5f609507 for OlexSys, GUI svn.r6408)
;
_audit_update_record
;
2022-07-05 deposited with the CCDC.	2022-09-07 downloaded from the CCDC.
;
_cell_angle_alpha 90
_cell_angle_beta 116.41(3)
_cell_angle_gamma 90
_cell_formula_units_Z 2
_cell_length_a 9.920(2)
_cell_length_b 19.170(4)
_cell_length_c 11.080(2)
_cell_measurement_reflns_used 3313
_cell_measurement_temperature 100(2)
_cell_measurement_theta_max 25
_cell_measurement_theta_min 2
_cell_volume 1887.1(8)
_computing_cell_refinement 'XDS (Kabsch, 1993)'
_computing_data_collection 'BluIce (McPhillips, 2002)'
_computing_data_reduction 'XDS (Kabsch, 1993)'
_computing_molecular_graphics 'Olex2 1.3 (Dolomanov et al., 2009)'
_computing_publication_material 'Olex2 1.3 (Dolomanov et al., 2009)'
_computing_structure_refinement 'SHELXL 2018/3 (Sheldrick, 2015)'
_computing_structure_solution 'SHELXT 2018/2 (Sheldrick, 2018)'
_diffrn_ambient_temperature 100(2)
_diffrn_measured_fraction_theta_full 0.993
_diffrn_measured_fraction_theta_max 0.993
_diffrn_measurement_device_type 'ADSC Quantum 210r'
_diffrn_measurement_method '\w scans'
_diffrn_radiation_monochromator 'Silicon Double Crystal'
_diffrn_radiation_type Synchrotron
_diffrn_radiation_wavelength 0.71073
_diffrn_reflns_av_R_equivalents 0.0407
_diffrn_reflns_av_unetI/netI 0.0212
_diffrn_reflns_Laue_measured_fraction_full 0.993
_diffrn_reflns_Laue_measured_fraction_max 0.993
_diffrn_reflns_limit_h_max 11
_diffrn_reflns_limit_h_min -11
_diffrn_reflns_limit_k_max 22
_diffrn_reflns_limit_k_min -22
_diffrn_reflns_limit_l_max 13
_diffrn_reflns_limit_l_min -13
_diffrn_reflns_number 30379
_diffrn_reflns_point_group_measured_fraction_full 0.993
_diffrn_reflns_point_group_measured_fraction_max 0.993
_diffrn_reflns_theta_full 25.021
_diffrn_reflns_theta_max 25.021
_diffrn_reflns_theta_min 2.125
_diffrn_source 'MX1 Beamline Australian Synchrotron'
_exptl_absorpt_coefficient_mu 3.466
_exptl_absorpt_correction_type none
_exptl_crystal_colour colourless
_exptl_crystal_colour_primary colourless
_exptl_crystal_density_diffrn 1.814
_exptl_crystal_description block
_exptl_crystal_F_000 1036
_exptl_crystal_size_max 0.1
_exptl_crystal_size_mid 0.04
_exptl_crystal_size_min 0.02
_refine_diff_density_max 0.777
_refine_diff_density_min -0.786
_refine_diff_density_rms 0.086
_refine_ls_extinction_coef 0.0045(7)
_refine_ls_extinction_expression Fc^*^=kFc[1+0.001xFc^2^\l^3^/sin(2\q)]^-1/4^
_refine_ls_extinction_method 'SHELXL-2018/3 (Sheldrick 2018)'
_refine_ls_goodness_of_fit_ref 1.073
_refine_ls_hydrogen_treatment constr
_refine_ls_matrix_type full
_refine_ls_number_parameters 280
_refine_ls_number_reflns 3313
_refine_ls_number_restraints 18
_refine_ls_restrained_S_all 1.102
_refine_ls_R_factor_all 0.0374
_refine_ls_R_factor_gt 0.0357
_refine_ls_shift/su_max 0.001
_refine_ls_shift/su_mean 0.000
_refine_ls_structure_factor_coef Fsqd
_refine_ls_weighting_details 'w=1/[\s^2^(Fo^2^)+(0.0622P)^2^+1.7188P] where P=(Fo^2^+2Fc^2^)/3'
_refine_ls_weighting_scheme calc
_refine_ls_wR_factor_gt 0.0965
_refine_ls_wR_factor_ref 0.0978
_reflns_Friedel_coverage 0.000
_reflns_number_gt 3174
_reflns_number_total 3313
_reflns_threshold_expression 'I > 2\s(I)'
_cod_data_source_file d2nj03556a2.cif
_cod_data_source_block vv1y
_cod_depositor_comments 'Adding full bibliography for 7061882--7061892.cif.'
_cod_database_code 7061891
_shelx_shelxl_version_number 2018/3
_shelx_space_group_comment
;
The symmetry employed for this shelxl refinement is uniquely defined
by the following loop, which should always be used as a source of
symmetry information in preference to the above space-group names.
They are only intended as comments.
;
_shelx_estimated_absorpt_t_max 0.934
_shelx_estimated_absorpt_t_min 0.723
_olex2_refinement_description
;
1. Shared sites
{H10, H10A}
{H8BB, H8AA}
{H15A, H15}
2. Others
 Fixed Sof: O9(0.5) H9B(0.5) H9C(0.5)
 Fixed Uiso: H8A(0.043) H8B(0.043) H7A(0.049) H7B(0.049) H10A(0.047)
 H10(0.047) H5B(0.047) H5A(0.047) H8AA(0.044) H8BB(0.044) H3A(0.052) H3B(0.052)
 H13A(0.051) H13(0.051) H15(0.053) H15A(0.053) H9B(0.068) H9C(0.068) H14(0.05)
 H14A(0.05) H4A(0.034) H4(0.034) H9(0.05) H9A(0.05)
 Fixed X: H8A(0.597062) H8B(0.58077) H7A(1.086796) H7B(1.024981)
 H10A(0.315675) H10(0.307659) H5B(0.852715) H5A(0.85736) H8AA(0.66103)
 H8BB(0.659671) H3A(0.511774) H3B(0.52486) H13A(0.988661) H13(0.968517)
 H15(1.225493) H15A(1.23184) H9B(1.060519) H9C(0.981623) H14(1.147197)
 H14A(1.180761) H4A(0.772659) H4(0.477196) H9(0.446575) H9A(0.200045)
 Fixed Y: H8A(0.53488) H8B(0.58169) H7A(0.545891) H7B(0.528027) H10A(0.486275)
 H10(0.480517) H5B(0.351523) H5A(0.351482) H8AA(0.38276) H8BB(0.379946)
 H3A(0.285733) H3B(0.28476) H13A(0.326291) H13(0.316133) H15(0.261671)
 H15A(0.257216) H9B(0.526116) H9C(0.480526) H14(0.183) H14A(0.138945)
 H4A(0.250549) H4(0.201395) H9(0.353875) H9A(0.432441)
 Fixed Z: H8A(0.635447) H8B(0.539136) H7A(0.722453) H7B(0.804294)
 H10A(0.112772) H10(0.11345) H5B(0.957423) H5A(0.950716) H8AA(0.089395)
 H8BB(0.092434) H3A(0.601722) H3B(0.599094) H13A(0.750494) H13(0.744409)
 H15(0.556041) H15A(0.560816) H9B(1.059434) H9C(0.961063) H14(0.855816)
 H14A(0.689387) H4A(1.038971) H4(0.756488) H9(-0.136508) H9A(-0.13492)
;
_olex2_submission_special_instructions 'No special instructions were received'

loop_
_space_group_symop_operation_xyz
'x, y, z'
'-x, y+1/2, -z+1/2'
'-x, -y, -z'
'x, -y-1/2, z-1/2'

loop_
_atom_site_label
_atom_site_type_symbol
_atom_site_fract_x
_atom_site_fract_y
_atom_site_fract_z
_atom_site_U_iso_or_equiv
_atom_site_adp_type
_atom_site_occupancy
_atom_site_site_symmetry_order
_atom_site_calc_flag
_atom_site_refinement_flags_posn
_atom_site_refinement_flags_adp
_atom_site_refinement_flags_occupancy
_atom_site_disorder_assembly
_atom_site_disorder_group
Y1 Y 0.80356(3) 0.49389(2) 0.54739(2) 0.02269(14) Uani 1 1 d . . . . .
S3A S 1.0490(2) 0.21661(8) 0.76762(17) 0.0528(4) Uani 0.569(3) 1 d D . P A 2
S3 S 1.1765(4) 0.18345(16) 0.6777(3) 0.0528(4) Uani 0.431(3) 1 d D . P A 1
O8 O 0.6474(2) 0.56150(10) 0.60878(18) 0.0284(4) Uani 1 1 d . . . . .
H8A H 0.597062 0.534880 0.635447 0.043 Uiso 1 1 d R U . . .
H8B H 0.580770 0.581690 0.539136 0.043 Uiso 1 1 d R U . . .
O3 O 0.5662(2) 0.50016(9) 0.3432(2) 0.0248(4) Uani 1 1 d . . . . .
O1 O 0.6538(2) 0.39776(10) 0.55860(19) 0.0301(4) Uani 1 1 d . . . . .
O4 O 0.7576(2) 0.45191(10) 0.32816(19) 0.0303(4) Uani 1 1 d . . . . .
O2 O 0.8189(2) 0.44013(11) 0.75220(19) 0.0334(4) Uani 1 1 d . . . . .
O7 O 1.0065(2) 0.54991(10) 0.73175(19) 0.0324(4) Uani 1 1 d . . . . .
H7A H 1.086796 0.545891 0.722453 0.049 Uiso 1 1 d R U . . .
H7B H 1.024981 0.528027 0.804294 0.049 Uiso 1 1 d R U . . .
O5 O 1.0002(2) 0.42486(11) 0.5862(2) 0.0441(5) Uani 1 1 d . . . . .
O6 O 1.1831(3) 0.39770(11) 0.5335(2) 0.0422(5) Uani 1 1 d . . . . .
C12 C 1.1031(3) 0.31175(14) 0.6373(3) 0.0289(6) Uani 1 1 d . . . . .
C2 C 0.6917(3) 0.33585(15) 0.7573(3) 0.0307(6) Uani 1 1 d . . . . .
C6 C 0.6176(3) 0.46632(14) 0.2749(3) 0.0269(6) Uani 1 1 d . . . . .
C1 C 0.7214(3) 0.39414(14) 0.6861(3) 0.0291(6) Uani 1 1 d . . . . .
C7 C 0.5164(3) 0.44101(14) 0.1397(3) 0.0300(6) Uani 1 1 d . . . . .
C11 C 1.0944(3) 0.38245(14) 0.5819(3) 0.0284(6) Uani 1 1 d . . . . .
C10 C 0.3625(3) 0.45531(16) 0.0760(3) 0.0392(7) Uani 1 1 d D . . . .
H10A H 0.315675 0.486275 0.112772 0.047 Uiso 0.529(3) 1 calc R U P B 2
H10 H 0.307659 0.480517 0.113450 0.047 Uiso 0.471(3) 1 calc R U P B 1
C5 C 0.7755(3) 0.32250(17) 0.8951(3) 0.0391(7) Uani 1 1 d D . . . .
H5B H 0.852715 0.351523 0.957423 0.047 Uiso 0.435(3) 1 calc R U P C 2
H5A H 0.857360 0.351482 0.950716 0.047 Uiso 0.565(3) 1 calc R U P C 1
C8 C 0.5598(3) 0.39671(16) 0.0624(3) 0.0367(7) Uani 1 1 d D . . . .
H8AA H 0.661030 0.382760 0.089395 0.044 Uiso 0.471(3) 1 calc R U P B 1
H8BB H 0.659671 0.379946 0.092434 0.044 Uiso 0.529(3) 1 calc R U P B 2
C3 C 0.5822(4) 0.28542(17) 0.6943(3) 0.0433(7) Uani 1 1 d D . . . .
H3A H 0.511774 0.285733 0.601722 0.052 Uiso 0.565(3) 1 calc R U P C 1
H3B H 0.524860 0.284760 0.599094 0.052 Uiso 0.435(3) 1 calc R U P C 2
C13 C 1.0385(4) 0.29256(17) 0.7218(3) 0.0427(6) Uani 1 1 d D U . . .
H13A H 0.988661 0.326291 0.750494 0.051 Uiso 0.569(3) 1 calc R U P A 2
H13 H 0.968517 0.316133 0.744409 0.051 Uiso 0.431(3) 1 calc R U P A 1
C15 C 1.1764(4) 0.25598(17) 0.6120(3) 0.0445(6) Uani 1 1 d D U . . .
H15 H 1.225493 0.261671 0.556041 0.053 Uiso 0.431(3) 1 calc R U P A 1
H15A H 1.231840 0.257216 0.560816 0.053 Uiso 0.569(3) 1 calc R U P A 2
O9 O 1.0084(6) 0.5230(3) 0.9746(5) 0.0456(11) Uani 0.5 1 d G . P D -1
H9B H 1.060519 0.526116 1.059434 0.068 Uiso 0.5 1 d G U P D -1
H9C H 0.981623 0.480526 0.961063 0.068 Uiso 0.5 1 d G U P D -1
C14 C 1.1317(11) 0.2071(4) 0.7758(8) 0.0416(7) Uani 0.431(3) 1 d D U P A 1
H14 H 1.147197 0.183000 0.855816 0.050 Uiso 0.431(3) 1 calc R U P A 1
C14A C 1.1481(11) 0.1855(5) 0.6897(9) 0.0416(7) Uani 0.569(3) 1 d D U P A 2
H14A H 1.180761 0.138945 0.689387 0.050 Uiso 0.569(3) 1 calc R U P A 2
S1A S 0.5925(3) 0.22294(17) 0.8073(2) 0.0468(5) Uani 0.565(3) 1 d D . P C 1
S1 S 0.7169(5) 0.24623(18) 0.9324(4) 0.0468(5) Uani 0.435(3) 1 d D . P C 2
C4A C 0.7333(10) 0.2644(5) 0.9473(10) 0.0284(14) Uani 0.565(3) 1 d D . P C 1
H4A H 0.772659 0.250549 1.038971 0.034 Uiso 0.565(3) 1 calc R U P C 1
C4 C 0.5578(11) 0.2335(7) 0.7788(10) 0.0284(14) Uani 0.435(3) 1 d D . P C 2
H4 H 0.477196 0.201395 0.756488 0.034 Uiso 0.435(3) 1 calc R U P C 2
S2 S 0.2707(5) 0.4151(2) -0.0648(4) 0.0410(7) Uani 0.529(3) 1 d D . P B 2
S2A S 0.4175(8) 0.3709(3) -0.0806(4) 0.0410(7) Uani 0.471(3) 1 d D . P B 1
C9 C 0.440(2) 0.3791(9) -0.0657(16) 0.042(4) Uani 0.529(3) 1 d D . P B 2
H9 H 0.446575 0.353875 -0.136508 0.050 Uiso 0.529(3) 1 calc R U P B 2
C9A C 0.298(2) 0.4230(10) -0.0653(19) 0.042(4) Uani 0.471(3) 1 d D . P B 1
H9A H 0.200045 0.432441 -0.134920 0.050 Uiso 0.471(3) 1 calc R U P B 1

loop_
_atom_site_aniso_label
_atom_site_aniso_U_11
_atom_site_aniso_U_22
_atom_site_aniso_U_33
_atom_site_aniso_U_23
_atom_site_aniso_U_13
_atom_site_aniso_U_12
Y1 0.02101(19) 0.02354(18) 0.0247(2) -0.00138(8) 0.01130(14) -0.00107(8)
S3A 0.0684(11) 0.0376(6) 0.0488(7) 0.0093(5) 0.0228(7) 0.0013(6)
S3 0.0684(11) 0.0376(6) 0.0488(7) 0.0093(5) 0.0228(7) 0.0013(6)
O8 0.0264(9) 0.0314(10) 0.0316(10) -0.0009(8) 0.0167(8) -0.0016(7)
O3 0.0243(10) 0.0290(10) 0.0253(10) -0.0014(7) 0.0147(9) -0.0013(6)
O1 0.0306(10) 0.0307(10) 0.0297(10) 0.0007(8) 0.0142(8) -0.0037(8)
O4 0.0249(10) 0.0384(11) 0.0310(10) -0.0047(8) 0.0156(8) -0.0026(8)
O2 0.0335(10) 0.0368(11) 0.0286(10) 0.0008(8) 0.0128(8) -0.0066(9)
O7 0.0281(10) 0.0368(11) 0.0343(10) -0.0061(8) 0.0157(8) -0.0037(8)
O5 0.0367(11) 0.0372(12) 0.0449(12) -0.0082(9) 0.0060(9) 0.0135(9)
O6 0.0593(14) 0.0348(11) 0.0421(12) -0.0015(9) 0.0313(11) -0.0137(10)
C12 0.0288(13) 0.0281(14) 0.0271(13) 0.0011(10) 0.0100(11) -0.0021(11)
C2 0.0312(14) 0.0315(14) 0.0344(14) 0.0014(11) 0.0190(12) 0.0019(11)
C6 0.0295(14) 0.0278(13) 0.0280(13) 0.0022(10) 0.0168(11) -0.0043(11)
C1 0.0268(13) 0.0308(14) 0.0317(14) 0.0000(11) 0.0148(11) 0.0005(11)
C7 0.0331(14) 0.0292(14) 0.0294(14) 0.0007(11) 0.0154(11) -0.0024(11)
C11 0.0308(13) 0.0268(13) 0.0229(12) -0.0020(10) 0.0076(11) -0.0007(11)
C10 0.0334(16) 0.0370(16) 0.0419(17) -0.0016(13) 0.0119(13) 0.0007(13)
C5 0.0356(15) 0.0440(17) 0.0389(16) 0.0073(13) 0.0177(13) -0.0012(13)
C8 0.0376(16) 0.0420(17) 0.0319(15) -0.0054(12) 0.0166(13) -0.0019(13)
C3 0.0573(19) 0.0366(16) 0.0372(16) -0.0009(13) 0.0220(14) -0.0121(14)
C13 0.0468(13) 0.0452(13) 0.0388(12) 0.0029(11) 0.0214(11) -0.0047(11)
C15 0.0470(13) 0.0402(13) 0.0427(13) 0.0014(10) 0.0168(11) 0.0045(11)
O9 0.047(3) 0.051(3) 0.035(2) -0.005(2) 0.016(2) -0.008(2)
C14 0.0454(13) 0.0415(13) 0.0402(12) 0.0038(10) 0.0212(11) -0.0013(11)
C14A 0.0454(13) 0.0415(13) 0.0402(12) 0.0038(10) 0.0212(11) -0.0013(11)
S1A 0.0588(11) 0.0381(10) 0.0474(9) 0.0058(6) 0.0271(8) -0.0047(8)
S1 0.0588(11) 0.0381(10) 0.0474(9) 0.0058(6) 0.0271(8) -0.0047(8)
C4A 0.016(2) 0.031(4) 0.032(3) -0.008(2) 0.0052(19) 0.0053(19)
C4 0.016(2) 0.031(4) 0.032(3) -0.008(2) 0.0052(19) 0.0053(19)
S2 0.0399(15) 0.0407(12) 0.0343(10) -0.0044(7) 0.0092(7) 0.0002(11)
S2A 0.0399(15) 0.0407(12) 0.0343(10) -0.0044(7) 0.0092(7) 0.0002(11)
C9 0.038(6) 0.043(5) 0.050(6) 0.003(4) 0.024(5) -0.009(4)
C9A 0.038(6) 0.043(5) 0.050(6) 0.003(4) 0.024(5) -0.009(4)

loop_
_atom_type_symbol
_atom_type_description
_atom_type_scat_dispersion_real
_atom_type_scat_dispersion_imag
_atom_type_scat_source
C C 0.0033 0.0016 'International Tables Vol C Tables 4.2.6.8 and 6.1.1.4'
H H 0.0000 0.0000 'International Tables Vol C Tables 4.2.6.8 and 6.1.1.4'
O O 0.0106 0.0060 'International Tables Vol C Tables 4.2.6.8 and 6.1.1.4'
S S 0.1246 0.1234 'International Tables Vol C Tables 4.2.6.8 and 6.1.1.4'
Y Y -2.7962 3.5667 'International Tables Vol C Tables 4.2.6.8 and 6.1.1.4'

loop_
_geom_angle_atom_site_label_1
_geom_angle_atom_site_label_2
_geom_angle_atom_site_label_3
_geom_angle
_geom_angle_site_symmetry_1
_geom_angle_site_symmetry_3
_geom_angle_publ_flag
O8 Y1 O3 75.60(7) . . ?
O8 Y1 O1 84.55(7) . . ?
O8 Y1 O4 128.82(7) . . ?
O8 Y1 O2 74.85(7) . . ?
O8 Y1 O7 85.28(7) . . ?
O1 Y1 O3 73.84(6) . . ?
O1 Y1 O2 53.94(7) . . ?
O4 Y1 O3 53.66(7) . . ?
O4 Y1 O1 87.24(7) . . ?
O4 Y1 O2 134.89(7) . . ?
O2 Y1 O3 121.35(7) . . ?
O7 Y1 O3 150.39(6) . . ?
O7 Y1 O1 127.20(7) . . ?
O7 Y1 O4 136.30(7) . . ?
O7 Y1 O2 73.39(7) . . ?
O5 Y1 O8 154.92(8) . . ?
O5 Y1 O3 127.45(7) . . ?
O5 Y1 O1 92.46(8) . . ?
O5 Y1 O4 75.70(8) . . ?
O5 Y1 O2 83.26(8) . . ?
O5 Y1 O7 76.73(8) . . ?
O5 Y1 O6 114.53(9) . 3_766 ?
O6 Y1 O8 76.83(8) 3_766 . ?
O6 Y1 O3 77.99(7) 3_766 . ?
O6 Y1 O1 149.32(8) 3_766 . ?
O6 Y1 O4 85.77(7) 3_766 . ?
O6 Y1 O2 139.32(7) 3_766 . ?
O6 Y1 O7 75.74(8) 3_766 . ?
C13 S3A C14A 97.9(3) . . ?
C14 S3 C15 97.8(4) . . ?
Y1 O8 H8A 109.5 . . ?
Y1 O8 H8B 109.5 . . ?
H8A O8 H8B 104.4 . . ?
C6 O3 Y1 92.86(16) . . ?
C1 O1 Y1 93.80(16) . . ?
C6 O4 Y1 94.18(15) . . ?
C1 O2 Y1 92.29(16) . . ?
Y1 O7 H7A 109.5 . . ?
Y1 O7 H7B 109.3 . . ?
H7A O7 H7B 104.5 . . ?
C11 O5 Y1 167.64(19) . . ?
C11 O6 Y1 123.60(19) . 3_766 ?
C13 C12 C11 124.1(3) . . ?
C15 C12 C11 124.2(3) . . ?
C15 C12 C13 111.7(3) . . ?
C5 C2 C1 124.1(3) . . ?
C3 C2 C1 123.9(3) . . ?
C3 C2 C5 111.9(3) . . ?
O3 C6 O4 118.8(2) . . ?
O3 C6 C7 120.4(2) . . ?
O4 C6 C7 120.7(2) . . ?
O1 C1 O2 119.6(2) . . ?
O1 C1 C2 120.4(2) . . ?
O2 C1 C2 120.0(2) . . ?
C10 C7 C6 123.3(3) . . ?
C10 C7 C8 112.0(3) . . ?
C8 C7 C6 124.6(3) . . ?
O5 C11 C12 119.1(3) . . ?
O6 C11 O5 122.8(3) . . ?
O6 C11 C12 118.1(2) . . ?
C7 C10 H10A 122.7 . . ?
C7 C10 H10 126.2 . . ?
C7 C10 S2 114.6(3) . . ?
C7 C10 C9A 107.7(7) . . ?
S2 C10 H10A 122.7 . . ?
C9A C10 H10 126.2 . . ?
C2 C5 H5B 125.6 . . ?
C2 C5 H5A 121.5 . . ?
C2 C5 S1 108.8(3) . . ?
C2 C5 C4A 117.0(5) . . ?
S1 C5 H5B 125.6 . . ?
C4A C5 H5A 121.5 . . ?
C7 C8 H8AA 123.2 . . ?
C7 C8 H8BB 123.1 . . ?
C7 C8 S2A 113.7(3) . . ?
C7 C8 C9 113.7(8) . . ?
S2A C8 H8AA 123.2 . . ?
C9 C8 H8BB 123.1 . . ?
C2 C3 H3A 125.0 . . ?
C2 C3 H3B 121.0 . . ?
C2 C3 S1A 110.0(3) . . ?
C2 C3 C4 117.9(6) . . ?
S1A C3 H3A 125.0 . . ?
C4 C3 H3B 121.0 . . ?
S3A C13 H13A 120.4 . . ?
C12 C13 S3A 119.2(3) . . ?
C12 C13 H13A 120.4 . . ?
C12 C13 H13 131.1 . . ?
C12 C13 C14 97.9(3) . . ?
C14 C13 H13 131.1 . . ?
S3 C15 H15 120.6 . . ?
C12 C15 S3 118.7(3) . . ?
C12 C15 H15 120.6 . . ?
C12 C15 H15A 126.5 . . ?
C12 C15 C14A 106.9(4) . . ?
C14A C15 H15A 126.5 . . ?
H9B O9 H9C 104.5 . . ?
S3 C14 C13 108.6(5) . . ?
S3 C14 H14 125.7 . . ?
C13 C14 H14 125.7 . . ?
S3A C14A C15 104.2(5) . . ?
S3A C14A H14A 127.9 . . ?
C15 C14A H14A 127.9 . . ?
C3 S1A C4A 95.5(5) . . ?
C5 S1 C4 98.2(6) . . ?
C5 C4A S1A 105.2(7) . . ?
C5 C4A H4A 127.4 . . ?
S1A C4A H4A 127.4 . . ?
C3 C4 S1 101.2(8) . . ?
C3 C4 H4 129.4 . . ?
S1 C4 H4 129.4 . . ?
C10 S2 C9 93.5(6) . . ?
C9A S2A C8 93.9(9) . . ?
C8 C9 S2 105.6(10) . . ?
C8 C9 H9 127.2 . . ?
S2 C9 H9 127.2 . . ?
C10 C9A S2A 111.3(14) . . ?
C10 C9A H9A 124.4 . . ?
S2A C9A H9A 124.4 . . ?

loop_
_geom_bond_atom_site_label_1
_geom_bond_atom_site_label_2
_geom_bond_distance
_geom_bond_site_symmetry_2
_geom_bond_publ_flag
Y1 O8 2.3413(18) . ?
Y1 O3 2.437(2) . ?
Y1 O1 2.4049(19) . ?
Y1 O4 2.4022(19) . ?
Y1 O2 2.435(2) . ?
Y1 O7 2.392(2) . ?
Y1 O5 2.235(2) . ?
Y1 O6 2.290(2) 3_766 ?
S3A C13 1.530(4) . ?
S3A C14A 1.680(9) . ?
S3 C15 1.569(4) . ?
S3 C14 1.419(9) . ?
O8 H8A 0.8531 . ?
O8 H8B 0.8533 . ?
O3 C6 1.263(3) . ?
O1 C1 1.268(3) . ?
O4 C6 1.275(3) . ?
O2 C1 1.272(3) . ?
O7 H7A 0.8508 . ?
O7 H7B 0.8513 . ?
O5 C11 1.255(3) . ?
O6 C11 1.252(4) . ?
C12 C11 1.474(4) . ?
C12 C13 1.399(4) . ?
C12 C15 1.390(4) . ?
C2 C1 1.472(4) . ?
C2 C5 1.399(4) . ?
C2 C3 1.389(4) . ?
C6 C7 1.466(4) . ?
C7 C10 1.395(4) . ?
C7 C8 1.402(4) . ?
C10 H10A 0.9500 . ?
C10 H10 0.9500 . ?
C10 S2 1.610(5) . ?
C10 C9A 1.53(2) . ?
C5 H5B 0.9500 . ?
C5 H5A 0.9500 . ?
C5 S1 1.691(4) . ?
C5 C4A 1.402(9) . ?
C8 H8AA 0.9500 . ?
C8 H8BB 0.9500 . ?
C8 S2A 1.661(6) . ?
C8 C9 1.430(17) . ?
C3 H3A 0.9500 . ?
C3 H3B 0.9500 . ?
C3 S1A 1.703(4) . ?
C3 C4 1.459(12) . ?
C13 H13A 0.9500 . ?
C13 H13 0.9500 . ?
C13 C14 1.845(9) . ?
C15 H15 0.9500 . ?
C15 H15A 0.9500 . ?
C15 C14A 1.691(9) . ?
O9 H9B 0.8501 . ?
O9 H9C 0.8493 . ?
C14 H14 0.9500 . ?
C14A H14A 0.9500 . ?
S1A C4A 1.749(7) . ?
S1 C4 1.749(9) . ?
C4A H4A 0.9500 . ?
C4 H4 0.9500 . ?
S2 C9 1.82(2) . ?
S2A C9A 1.62(2) . ?
C9 H9 0.9500 . ?
C9A H9A 0.9500 . ?

loop_
_geom_torsion_atom_site_label_1
_geom_torsion_atom_site_label_2
_geom_torsion_atom_site_label_3
_geom_torsion_atom_site_label_4
_geom_torsion
_geom_torsion_site_symmetry_1
_geom_torsion_site_symmetry_2
_geom_torsion_site_symmetry_3
_geom_torsion_site_symmetry_4
_geom_torsion_publ_flag
Y1 O3 C6 O4 -7.3(2) . . . . ?
Y1 O3 C6 C7 169.5(2) . . . . ?
Y1 O1 C1 O2 6.1(3) . . . . ?
Y1 O1 C1 C2 -171.8(2) . . . . ?
Y1 O4 C6 O3 7.5(2) . . . . ?
Y1 O4 C6 C7 -169.4(2) . . . . ?
Y1 O2 C1 O1 -6.0(3) . . . . ?
Y1 O2 C1 C2 171.9(2) . . . . ?
Y1 O5 C11 O6 80.4(11) . . . . ?
Y1 O5 C11 C12 -100.3(10) . . . . ?
Y1 O6 C11 O5 2.6(4) 3_766 . . . ?
Y1 O6 C11 C12 -176.72(17) 3_766 . . . ?
O3 C6 C7 C10 3.5(4) . . . . ?
O3 C6 C7 C8 -172.6(3) . . . . ?
O4 C6 C7 C10 -179.7(3) . . . . ?
O4 C6 C7 C8 4.1(4) . . . . ?
C12 C13 C14 S3 -22.9(6) . . . . ?
C12 C15 C14A S3A -2.2(6) . . . . ?
C2 C5 S1 C4 -9.8(5) . . . . ?
C2 C5 C4A S1A 5.7(6) . . . . ?
C2 C3 S1A C4A 4.5(4) . . . . ?
C2 C3 C4 S1 -13.4(8) . . . . ?
C6 C7 C10 S2 -173.5(3) . . . . ?
C6 C7 C10 C9A 177.3(7) . . . . ?
C6 C7 C8 S2A 174.6(3) . . . . ?
C6 C7 C8 C9 179.5(9) . . . . ?
C1 C2 C5 S1 -173.8(3) . . . . ?
C1 C2 C5 C4A -179.5(4) . . . . ?
C1 C2 C3 S1A 174.9(2) . . . . ?
C1 C2 C3 C4 -175.7(5) . . . . ?
C7 C10 S2 C9 -6.1(8) . . . . ?
C7 C10 C9A S2A 12.1(13) . . . . ?
C7 C8 S2A C9A 8.3(9) . . . . ?
C7 C8 C9 S2 -6.8(13) . . . . ?
C11 C12 C13 S3A 177.2(2) . . . . ?
C11 C12 C13 C14 -167.9(3) . . . . ?
C11 C12 C15 S3 -179.9(3) . . . . ?
C11 C12 C15 C14A -177.1(4) . . . . ?
C10 C7 C8 S2A -2.0(4) . . . . ?
C10 C7 C8 C9 2.9(9) . . . . ?
C10 S2 C9 C8 7.2(11) . . . . ?
C5 C2 C1 O1 170.8(3) . . . . ?
C5 C2 C1 O2 -7.0(4) . . . . ?
C5 C2 C3 S1A -1.9(4) . . . . ?
C5 C2 C3 C4 7.5(6) . . . . ?
C5 S1 C4 C3 12.6(6) . . . . ?
C8 C7 C10 S2 3.1(4) . . . . ?
C8 C7 C10 C9A -6.1(7) . . . . ?
C8 S2A C9A C10 -11.5(12) . . . . ?
C3 C2 C1 O1 -5.6(4) . . . . ?
C3 C2 C1 O2 176.5(3) . . . . ?
C3 C2 C5 S1 3.0(4) . . . . ?
C3 C2 C5 C4A -2.7(5) . . . . ?
C3 S1A C4A C5 -5.6(5) . . . . ?
C13 S3A C14A C15 0.7(5) . . . . ?
C13 C12 C11 O5 -15.2(4) . . . . ?
C13 C12 C11 O6 164.2(3) . . . . ?
C13 C12 C15 S3 0.1(4) . . . . ?
C13 C12 C15 C14A 2.9(5) . . . . ?
C15 S3 C14 C13 21.0(5) . . . . ?
C15 C12 C11 O5 164.8(3) . . . . ?
C15 C12 C11 O6 -15.8(4) . . . . ?
C15 C12 C13 S3A -2.8(4) . . . . ?
C15 C12 C13 C14 12.0(4) . . . . ?
C14 S3 C15 C12 -15.9(5) . . . . ?
C14A S3A C13 C12 1.1(4) . . . . ?
